data_7029345
loop_
_publ_author_name
'Zakharova, Maria V.'
'Sivaev, Igor B.'
'Anufriev, Sergey A.'
'Timofeev, Sergey V.'
'Suponitsky, Kyrill Yu'
'Godovikov, Ivan A.'
'Bregadze, Vladimir I.'

_publ_section_title
;
 A new approach to the synthesis of functional derivatives of
 nido-carborane: alkylation of [9-MeS-nido-7,8-C2B9H11](-).
;
_journal_issue 13
_journal_name_full 'Dalton transactions (Cambridge, England : 2003)'
_journal_page_first 5044
_journal_page_last 5053
_journal_paper_doi 10.1039/c3dt52845f
_journal_volume 43
_journal_year 2014
_chemical_formula_moiety 'C7 H23 B9 O S'
_chemical_formula_sum 'C7 H23 B9 O S'
_chemical_formula_weight 252.60
_chemical_name_systematic
; 
 ? 
;
_space_group_IT_number 14
_symmetry_cell_setting monoclinic
_symmetry_space_group_name_Hall '-P 2yn'
_symmetry_space_group_name_H-M 'P 1 21/n 1'
_atom_sites_solution_hydrogens mixed
_atom_sites_solution_primary direct
_atom_sites_solution_secondary difmap
_audit_creation_method SHELXL-97
_cell_angle_alpha 90.00
_cell_angle_beta 106.189(2)
_cell_angle_gamma 90.00
_cell_formula_units_Z 4
_cell_length_a 9.4893(8)
_cell_length_b 15.3612(13)
_cell_length_c 10.6805(9)
_cell_measurement_reflns_used 302
_cell_measurement_temperature 120(2)
_cell_measurement_theta_max 26
_cell_measurement_theta_min 3
_cell_volume 1495.1(2)
_computing_cell_refinement 'SAINT (Bruker, 2009)'
_computing_data_collection 'APEX (Bruker, 2009)'
_computing_data_reduction 'SAINT (Bruker, 2009)'
_computing_molecular_graphics 'SHELXTL (Sheldrick, 2008)'
_computing_publication_material 'SHELXTL (Sheldrick, 2008), publCIF (Westrip, 2010) and PLATON (Spek, 2009)'
_computing_structure_refinement 'SHELXTL (Sheldrick, 2008)'
_computing_structure_solution 'SHELXTL (Sheldrick, 2008)'
_diffrn_ambient_temperature 120(2)
_diffrn_measured_fraction_theta_full 0.996
_diffrn_measured_fraction_theta_max 0.996
_diffrn_measurement_device_type 'Bruker APEX-II CCD'
_diffrn_measurement_method '\f and \w scans'
_diffrn_radiation_monochromator graphite
_diffrn_radiation_source 'sealed tube'
_diffrn_radiation_type MoK\a
_diffrn_radiation_wavelength 0.71073
_diffrn_reflns_av_R_equivalents 0.1085
_diffrn_reflns_av_sigmaI/netI 0.0642
_diffrn_reflns_limit_h_max 12
_diffrn_reflns_limit_h_min -12
_diffrn_reflns_limit_k_max 20
_diffrn_reflns_limit_k_min -20
_diffrn_reflns_limit_l_max 14
_diffrn_reflns_limit_l_min -14
_diffrn_reflns_number 15162
_diffrn_reflns_theta_full 27.99
_diffrn_reflns_theta_max 27.99
_diffrn_reflns_theta_min 2.39
_diffrn_standards_decay_% 0
_diffrn_standards_number 0
_exptl_absorpt_coefficient_mu 0.192
_exptl_absorpt_correction_type none
_exptl_crystal_colour colorless
_exptl_crystal_density_diffrn 1.122
_exptl_crystal_density_method 'not measured'
_exptl_crystal_description plate
_exptl_crystal_F_000 536
_exptl_crystal_size_max 0.32
_exptl_crystal_size_mid 0.26
_exptl_crystal_size_min 0.10
_refine_diff_density_max 0.548
_refine_diff_density_min -0.356
_refine_diff_density_rms 0.069
_refine_ls_extinction_method none
_refine_ls_goodness_of_fit_ref 0.989
_refine_ls_hydrogen_treatment mixed
_refine_ls_matrix_type full
_refine_ls_number_parameters 192
_refine_ls_number_reflns 3593
_refine_ls_number_restraints 3
_refine_ls_restrained_S_all 0.993
_refine_ls_R_factor_all 0.0590
_refine_ls_R_factor_gt 0.0520
_refine_ls_shift/su_max 0.000
_refine_ls_shift/su_mean 0.000
_refine_ls_structure_factor_coef Fsqd
_refine_ls_weighting_details 'calc w=1/[\s^2^(Fo^2^)+(0.0372P)^2^+1.3460P] where P=(Fo^2^+2Fc^2^)/3'
_refine_ls_weighting_scheme calc
_refine_ls_wR_factor_gt 0.1213
_refine_ls_wR_factor_ref 0.1261
_reflns_number_gt 3045
_reflns_number_total 3593
_reflns_threshold_expression I>2\s(I)
_cod_data_source_file c3dt52845f.txt
_cod_data_source_block comp7
_cod_depositor_comments
;
The following automatic conversions were performed:

'_symmetry_cell_setting' value 'Monoclinic' changed to 'monoclinic'
according to
/usr/data/users/saulius/crontab/automatic-downloads/current/RSC/lib/dictionaries/cif_core.dic
dictionary named 'cif_core.dic' version 2.4.2 from 2011-04-26.

Automatic conversion script
Id: cif_fix_values 2281 2013-09-26 08:29:07Z andrius 
;
_cod_original_sg_symbol_H-M 'P 21/n  '
_cod_database_code 7029345

loop_
_symmetry_equiv_pos_as_xyz
'x, y, z'
'-x+1/2, y+1/2, -z+1/2'
'-x, -y, -z'
'x-1/2, -y-1/2, z-1/2'

loop_
_atom_site_label
_atom_site_type_symbol
_atom_site_fract_x
_atom_site_fract_y
_atom_site_fract_z
_atom_site_U_iso_or_equiv
_atom_site_adp_type
_atom_site_occupancy
_atom_site_symmetry_multiplicity
_atom_site_calc_flag
_atom_site_refinement_flags
_atom_site_disorder_assembly
_atom_site_disorder_group
S1 S 0.46551(4) 0.10953(2) 0.85513(4) 0.01855(14) Uani 0.9700(17) 1 d P A 1
C1 C 0.4200(3) 0.09221(16) 0.6817(2) 0.0234(5) Uani 0.9700(17) 1 d P A 1
H1A H 0.4894 0.0508 0.6621 0.035 Uiso 0.9700(17) 1 calc PR A 1
H1B H 0.4254 0.1476 0.6379 0.035 Uiso 0.9700(17) 1 calc PR A 1
H1C H 0.3202 0.0687 0.6508 0.035 Uiso 0.9700(17) 1 calc PR A 1
C2 C 0.64688(18) 0.15899(11) 0.89427(16) 0.0208(3) Uani 0.9700(17) 1 d P A 1
H2A H 0.6527 0.1986 0.8228 0.025 Uiso 0.9700(17) 1 calc PR A 1
H2B H 0.6628 0.1940 0.9748 0.025 Uiso 0.9700(17) 1 calc PR A 1
S1' S 0.5052(11) 0.1682(8) 0.7985(12) 0.019(4) Uiso 0.0300(17) 1 d PD A 2
C1' C 0.461(8) 0.081(5) 0.685(8) 0.013(17) Uiso 0.0300(17) 1 d P A 2
H1'A H 0.5409 0.0384 0.7048 0.019 Uiso 0.0300(17) 1 calc PR A 2
H1'B H 0.4460 0.1034 0.5967 0.019 Uiso 0.0300(17) 1 calc PR A 2
H1'C H 0.3703 0.0526 0.6916 0.019 Uiso 0.0300(17) 1 calc PR A 2
C2' C 0.600(6) 0.101(4) 0.934(5) 0.044(17) Uiso 0.0300(17) 1 d PD A 2
H2'A H 0.6048 0.1295 1.0179 0.052 Uiso 0.0300(17) 1 calc PR A 2
H2'B H 0.5517 0.0436 0.9307 0.052 Uiso 0.0300(17) 1 calc PR A 2
O1 O 0.74506(14) 0.04619(8) 0.79365(12) 0.0264(3) Uani 1 1 d . A .
B1 B 0.0595(2) 0.26882(11) 0.84071(17) 0.0192(3) Uani 1 1 d . . .
H1 H -0.0539 0.2572 0.8080 0.018(4) Uiso 1 1 d R . .
B2 B 0.13727(19) 0.36003(12) 0.93334(17) 0.0197(4) Uani 1 1 d . A .
H2 H 0.0833 0.4125 0.9629 0.023(5) Uiso 1 1 d R . .
B3 B 0.1523(2) 0.25751(12) 1.00877(17) 0.0201(4) Uani 1 1 d . . .
H3 H 0.1126 0.2432 1.0889 0.029(5) Uiso 1 1 d R . .
B4 B 0.1777(2) 0.17873(12) 0.89499(17) 0.0192(3) Uani 1 1 d . A .
H4 H 0.1459 0.1137 0.9007 0.029(6) Uiso 1 1 d R . .
B5 B 0.1822(2) 0.23334(12) 0.75098(17) 0.0194(4) Uani 1 1 d . A .
H5 H 0.1479 0.2030 0.6594 0.021(5) Uiso 1 1 d R . .
B6 B 0.1596(2) 0.34869(12) 0.77458(18) 0.0205(4) Uani 1 1 d . A .
H6 H 0.1086 0.3902 0.6971 0.028(5) Uiso 1 1 d R . .
C7 C 0.30076(17) 0.32404(10) 1.02980(15) 0.0201(3) Uani 1 1 d . A .
H7C H 0.3392 0.3444 1.1198 0.021(5) Uiso 1 1 d R . .
C8 C 0.32630(17) 0.22644(10) 1.00661(15) 0.0202(3) Uani 1 1 d . A .
H8C H 0.3714 0.1951 1.0878 0.021(5) Uiso 1 1 d R . .
B9 B 0.34623(19) 0.20550(12) 0.86632(17) 0.0190(3) Uani 1 1 d D . .
B10 B 0.3367(2) 0.30557(12) 0.78030(18) 0.0212(4) Uani 1 1 d . A .
H10 H 0.3845 0.3202 0.7052 0.028(5) Uiso 1 1 d R . .
H11A H 0.417(2) 0.3289(14) 0.890(2) 0.030(5) Uiso 1 1 d . . .
B11 B 0.3130(2) 0.38359(12) 0.90614(19) 0.0220(4) Uani 1 1 d . . .
H11 H 0.3476 0.4488 0.9144 0.026 Uiso 1 1 d R A .
C3 C 0.76597(19) 0.09044(12) 0.91355(17) 0.0251(4) Uani 1 1 d D . .
H3A H 0.8640 0.1182 0.9397 0.030 Uiso 0.9700(17) 1 calc PR A 1
H3B H 0.7592 0.0491 0.9827 0.030 Uiso 0.9700(17) 1 calc PR A 1
H3C H 0.8266 0.0570 0.9842 0.030 Uiso 0.0300(17) 1 d PR A 2
H3D H 0.8112 0.1461 0.9111 0.030 Uiso 0.0300(17) 1 d PR A 2
C4 C 0.8420(2) -0.02515(12) 0.79966(18) 0.0282(4) Uani 1 1 d . . .
H4A H 0.8378 -0.0647 0.8717 0.034 Uiso 1 1 calc R A .
H4B H 0.9440 -0.0039 0.8159 0.034 Uiso 1 1 calc R . .
C5 C 0.7960(2) -0.07271(12) 0.67218(19) 0.0288(4) Uani 1 1 d . A .
H5A H 0.8630 -0.1215 0.6739 0.043 Uiso 1 1 calc R . .
H5B H 0.7991 -0.0329 0.6013 0.043 Uiso 1 1 calc R . .
H5C H 0.6959 -0.0948 0.6580 0.043 Uiso 1 1 calc R . .

loop_
_atom_site_aniso_label
_atom_site_aniso_U_11
_atom_site_aniso_U_22
_atom_site_aniso_U_33
_atom_site_aniso_U_23
_atom_site_aniso_U_13
_atom_site_aniso_U_12
S1 0.0214(2) 0.0154(2) 0.0186(2) -0.00074(14) 0.00518(16) 0.00046(14)
C1 0.0255(12) 0.0238(11) 0.0195(10) -0.0071(7) 0.0039(9) 0.0008(10)
C2 0.0201(8) 0.0202(8) 0.0206(8) -0.0027(6) 0.0034(6) -0.0008(6)
O1 0.0298(6) 0.0246(6) 0.0222(6) -0.0011(5) 0.0029(5) 0.0105(5)
B1 0.0200(8) 0.0197(8) 0.0167(8) 0.0002(7) 0.0030(6) -0.0009(7)
B2 0.0194(8) 0.0202(8) 0.0180(8) 0.0005(7) 0.0028(7) 0.0009(7)
B3 0.0224(9) 0.0206(8) 0.0168(8) 0.0004(7) 0.0047(7) 0.0015(7)
B4 0.0225(9) 0.0175(8) 0.0159(8) 0.0000(6) 0.0023(6) -0.0008(7)
B5 0.0204(8) 0.0208(8) 0.0159(8) 0.0001(7) 0.0030(6) -0.0008(7)
B6 0.0210(8) 0.0206(8) 0.0189(8) 0.0020(7) 0.0041(7) 0.0007(7)
C7 0.0214(8) 0.0186(7) 0.0171(7) -0.0040(6) 0.0004(6) 0.0021(6)
C8 0.0220(8) 0.0191(7) 0.0173(7) -0.0012(6) 0.0017(6) 0.0018(6)
B9 0.0197(8) 0.0188(8) 0.0174(8) -0.0014(6) 0.0035(6) 0.0020(6)
B10 0.0225(9) 0.0209(9) 0.0205(9) 0.0001(7) 0.0068(7) -0.0005(7)
B11 0.0218(9) 0.0184(8) 0.0256(9) -0.0025(7) 0.0060(7) -0.0015(7)
C3 0.0244(8) 0.0273(9) 0.0219(8) -0.0019(7) 0.0036(6) 0.0051(7)
C4 0.0273(9) 0.0257(9) 0.0290(9) 0.0014(7) 0.0038(7) 0.0097(7)
C5 0.0266(9) 0.0237(8) 0.0353(10) -0.0023(7) 0.0075(7) 0.0052(7)

loop_
_atom_type_symbol
_atom_type_description
_atom_type_scat_dispersion_real
_atom_type_scat_dispersion_imag
_atom_type_scat_source
C C 0.0033 0.0016 'International Tables Vol C Tables 4.2.6.8 and 6.1.1.4'
H H 0.0000 0.0000 'International Tables Vol C Tables 4.2.6.8 and 6.1.1.4'
B B 0.0013 0.0007 'International Tables Vol C Tables 4.2.6.8 and 6.1.1.4'
O O 0.0106 0.0060 'International Tables Vol C Tables 4.2.6.8 and 6.1.1.4'
S S 0.1246 0.1234 'International Tables Vol C Tables 4.2.6.8 and 6.1.1.4'

loop_
_geom_angle_atom_site_label_1
_geom_angle_atom_site_label_2
_geom_angle_atom_site_label_3
_geom_angle
C1 S1 C2 103.79(10)
C1 S1 B9 101.82(11)
C2 S1 B9 101.85(8)
C3 C2 S1 111.25(12)
C3 C2 H2A 109.4
S1 C2 H2A 109.4
C3 C2 H2B 109.4
S1 C2 H2B 109.4
H2A C2 H2B 108.0
C3 C2 H3D 36.7
S1 C2 H3D 147.1
H2A C2 H3D 84.0
H2B C2 H3D 93.7
C1' S1' C2' 95(4)
C1' S1' B9 115(2)
C2' S1' B9 98.0(19)
S1' C1' H1'A 109.5
S1' C1' H1'B 109.5
H1'A C1' H1'B 109.5
S1' C1' H1'C 109.5
H1'A C1' H1'C 109.5
H1'B C1' H1'C 109.5
C3 C2' S1' 103(2)
C3 C2' H2'A 111.1
S1' C2' H2'A 111.1
C3 C2' H2'B 111.1
S1' C2' H2'B 111.1
H2'A C2' H2'B 109.0
C3 O1 C4 113.84(13)
B2 B1 B4 108.09(12)
B2 B1 B3 59.70(10)
B4 B1 B3 60.17(10)
B2 B1 B5 108.15(12)
B4 B1 B5 59.36(10)
B3 B1 B5 107.39(12)
B2 B1 B6 59.68(10)
B4 B1 B6 107.67(12)
B3 B1 B6 107.12(12)
B5 B1 B6 60.43(10)
B2 B1 H1 123.6
B4 B1 H1 118.2
B3 B1 H1 119.6
B5 B1 H1 122.0
B6 B1 H1 125.8
C7 B2 B1 104.58(12)
C7 B2 B3 59.07(10)
B1 B2 B3 60.69(10)
C7 B2 B6 102.44(12)
B1 B2 B6 61.74(10)
B3 B2 B6 109.52(13)
C7 B2 B11 55.58(10)
B1 B2 B11 109.34(13)
B3 B2 B11 107.01(12)
B6 B2 B11 60.32(10)
C7 B2 H2 120.5
B1 B2 H2 128.3
B3 B2 H2 122.4
B6 B2 H2 124.1
B11 B2 H2 116.3
C7 B3 C8 53.74(9)
C7 B3 B2 58.75(10)
C8 B3 B2 101.40(12)
C7 B3 B1 103.52(12)
C8 B3 B1 102.75(12)
B2 B3 B1 59.61(10)
C7 B3 B4 103.54(12)
C8 B3 B4 59.35(10)
B2 B3 B4 107.82(12)
B1 B3 B4 59.91(10)
C7 B3 H3 119.3
C8 B3 H3 121.0
B2 B3 H3 124.0
B1 B3 H3 131.0
B4 B3 H3 124.2
C8 B4 B9 54.30(9)
C8 B4 B5 100.70(12)
B9 B4 B5 59.50(10)
C8 B4 B1 102.34(12)
B9 B4 B1 106.46(12)
B5 B4 B1 60.69(10)
C8 B4 B3 58.79(10)
B9 B4 B3 105.22(12)
B5 B4 B3 108.25(13)
B1 B4 B3 59.92(10)
C8 B4 H4 123.6
B9 B4 H4 121.5
B5 B4 H4 125.5
B1 B4 H4 126.5
B3 B4 H4 120.8
B9 B5 B4 60.14(10)
B9 B5 B1 106.38(12)
B4 B5 B1 59.95(10)
B9 B5 B10 60.30(10)
B4 B5 B10 111.05(12)
B1 B5 B10 109.91(12)
B9 B5 B6 104.94(12)
B4 B5 B6 108.16(12)
B1 B5 B6 60.46(10)
B10 B5 B6 59.56(10)
B9 B5 H5 122.1
B4 B5 H5 121.7
B1 B5 H5 123.8
B10 B5 H5 117.5
B6 B5 H5 123.1
B2 B6 B10 111.37(13)
B2 B6 B11 60.74(10)
B10 B6 B11 62.40(10)
B2 B6 B5 106.21(12)
B10 B6 B5 59.79(10)
B11 B6 B5 107.39(12)
B2 B6 B1 58.58(10)
B10 B6 B1 108.98(12)
B11 B6 B1 107.18(12)
B5 B6 B1 59.11(10)
B2 B6 H6 122.8
B10 B6 H6 118.3
B11 B6 H6 121.9
B5 B6 H6 122.1
B1 B6 H6 122.8
C8 C7 B11 111.23(13)
C8 C7 B2 112.03(13)
B11 C7 B2 65.61(11)
C8 C7 B3 63.82(10)
B11 C7 B3 118.10(13)
B2 C7 B3 62.18(10)
C8 C7 H7C 115.7
B11 C7 H7C 121.5
B2 C7 H7C 121.3
B3 C7 H7C 112.9
C7 C8 B9 114.22(13)
C7 C8 B3 62.43(10)
B9 C8 B3 115.67(13)
C7 C8 B4 112.66(13)
B9 C8 B4 63.62(11)
B3 C8 B4 61.86(10)
C7 C8 H8C 112.5
B9 C8 H8C 126.6
B3 C8 H8C 107.9
B4 C8 H8C 118.1
C8 B9 B5 107.29(13)
C8 B9 B4 62.08(10)
B5 B9 B4 60.36(10)
C8 B9 B10 107.97(13)
B5 B9 B10 61.18(10)
B4 B9 B10 111.96(13)
C8 B9 S1 116.65(12)
B5 B9 S1 125.45(12)
B4 B9 S1 114.83(11)
B10 B9 S1 126.04(11)
C8 B9 S1' 136.2(4)
B5 B9 S1' 116.3(4)
B4 B9 S1' 146.9(4)
B10 B9 S1' 89.7(4)
S1 B9 S1' 36.7(4)
B9 B10 B6 104.42(12)
B9 B10 B5 58.52(10)
B6 B10 B5 60.64(10)
B9 B10 B11 100.51(12)
B6 B10 B11 59.03(10)
B5 B10 B11 105.48(12)
B9 B10 H10 127.5
B6 B10 H10 119.7
B5 B10 H10 120.3
B11 B10 H10 125.3
B9 B10 H11A 80.5(10)
B6 B10 H11A 104.1(10)
B5 B10 H11A 126.2(10)
B11 B10 H11A 46.1(10)
H10 B10 H11A 111.9
C7 B11 B6 103.85(13)
C7 B11 B2 58.81(10)
B6 B11 B2 58.95(10)
C7 B11 B10 105.84(13)
B6 B11 B10 58.57(10)
B2 B11 B10 106.84(12)
C7 B11 H11A 88.5(9)
B6 B11 H11A 100.2(9)
B2 B11 H11A 129.7(9)
B10 B11 H11A 42.6(9)
C7 B11 H11 123.8
B6 B11 H11 121.0
B2 B11 H11 117.3
B10 B11 H11 125.3
H11A B11 H11 112.6
O1 C3 C2 107.45(13)
O1 C3 C2' 105(3)
C2 C3 C2' 41.4(18)
O1 C3 H3A 110.2
C2 C3 H3A 110.2
C2' C3 H3A 140.7
O1 C3 H3B 110.2
C2 C3 H3B 110.2
C2' C3 H3B 72.7
H3A C3 H3B 108.5
O1 C3 H3C 110.9
C2 C3 H3C 137.6
C2' C3 H3C 109.4
H3A C3 H3C 72.5
H3B C3 H3C 38.7
O1 C3 H3D 110.7
C2 C3 H3D 72.5
C2' C3 H3D 111.4
H3A C3 H3D 39.9
H3B C3 H3D 135.6
H3C C3 H3D 108.9
O1 C4 C5 108.31(14)
O1 C4 H4A 110.0
C5 C4 H4A 110.0
O1 C4 H4B 110.0
C5 C4 H4B 110.0
H4A C4 H4B 108.4
C4 C5 H5A 109.5
C4 C5 H5B 109.5
H5A C5 H5B 109.5
C4 C5 H5C 109.5
H5A C5 H5C 109.5
H5B C5 H5C 109.5

loop_
_geom_bond_atom_site_label_1
_geom_bond_atom_site_label_2
_geom_bond_distance
S1 C1 1.800(2)
S1 C2 1.8202(17)
S1 B9 1.8826(18)
C1 H1A 0.9800
C1 H1B 0.9800
C1 H1C 0.9800
C2 C3 1.516(2)
C2 H2A 0.9900
C2 H2B 0.9900
C2 H3D 1.5317
S1' C1' 1.78(8)
S1' C2' 1.800(10)
S1' B9 1.933(8)
C1' H1'A 0.9800
C1' H1'B 0.9800
C1' H1'C 0.9800
C2' C3 1.65(5)
C2' H2'A 0.9900
C2' H2'B 0.9900
O1 C3 1.414(2)
O1 C4 1.420(2)
B1 B2 1.755(3)
B1 B4 1.774(3)
B1 B3 1.774(3)
B1 B5 1.787(3)
B1 B6 1.811(3)
B1 H1 1.0500
B2 C7 1.698(2)
B2 B3 1.756(3)
B2 B6 1.775(3)
B2 B11 1.808(3)
B2 H2 1.0500
B3 C7 1.704(2)
B3 C8 1.725(2)
B3 B4 1.778(3)
B3 H3 1.0500
B4 C8 1.735(2)
B4 B9 1.759(3)
B4 B5 1.763(2)
B4 H4 1.0497
B5 B9 1.748(3)
B5 B10 1.796(3)
B5 B6 1.811(3)
B5 H5 1.0500
B6 B10 1.791(3)
B6 B11 1.800(3)
B6 H6 1.0500
C7 C8 1.550(2)
C7 B11 1.637(2)
C7 H7C 0.9798
C8 B9 1.594(2)
C8 H8C 0.9799
B9 B10 1.780(3)
B10 B11 1.861(3)
B10 H10 1.0500
B10 H11A 1.26(2)
B11 H11A 1.34(2)
B11 H11 1.0500
C3 H3A 0.9900
C3 H3B 0.9900
C3 H3C 0.9601
C3 H3D 0.9598
C4 C5 1.499(3)
C4 H4A 0.9900
C4 H4B 0.9900
C5 H5A 0.9800
C5 H5B 0.9800
C5 H5C 0.9800

loop_
_geom_torsion_atom_site_label_1
_geom_torsion_atom_site_label_2
_geom_torsion_atom_site_label_3
_geom_torsion_atom_site_label_4
_geom_torsion
C1 S1 C2 C3 -84.09(15)
B9 S1 C2 C3 170.43(12)
C1' S1' C2' C3 82(4)
B9 S1' C2' C3 -162(3)
B4 B1 B2 C7 3.82(16)
B3 B1 B2 C7 40.97(11)
B5 B1 B2 C7 -58.98(15)
B6 B1 B2 C7 -96.48(13)
B4 B1 B2 B3 -37.15(12)
B5 B1 B2 B3 -99.95(13)
B6 B1 B2 B3 -137.45(13)
B4 B1 B2 B6 100.30(13)
B3 B1 B2 B6 137.45(13)
B5 B1 B2 B6 37.50(12)
B4 B1 B2 B11 61.97(16)
B3 B1 B2 B11 99.12(13)
B5 B1 B2 B11 -0.83(17)
B6 B1 B2 B11 -38.33(12)
B1 B2 B3 C7 132.29(13)
B6 B2 B3 C7 93.10(13)
B11 B2 B3 C7 29.27(11)
C7 B2 B3 C8 -34.09(11)
B1 B2 B3 C8 98.20(12)
B6 B2 B3 C8 59.01(15)
B11 B2 B3 C8 -4.82(15)
C7 B2 B3 B1 -132.29(13)
B6 B2 B3 B1 -39.19(12)
B11 B2 B3 B1 -103.02(13)
C7 B2 B3 B4 -95.31(13)
B1 B2 B3 B4 36.98(12)
B6 B2 B3 B4 -2.21(17)
B11 B2 B3 B4 -66.05(15)
B2 B1 B3 C7 -40.57(11)
B4 B1 B3 C7 97.99(13)
B5 B1 B3 C7 60.68(15)
B6 B1 B3 C7 -2.93(15)
B2 B1 B3 C8 -95.87(13)
B4 B1 B3 C8 42.69(11)
B5 B1 B3 C8 5.38(15)
B6 B1 B3 C8 -58.23(15)
B4 B1 B3 B2 138.56(13)
B5 B1 B3 B2 101.25(13)
B6 B1 B3 B2 37.64(12)
B2 B1 B3 B4 -138.56(13)
B5 B1 B3 B4 -37.31(12)
B6 B1 B3 B4 -100.92(13)
B2 B1 B4 C8 -5.34(15)
B3 B1 B4 C8 -42.29(11)
B5 B1 B4 C8 95.46(13)
B6 B1 B4 C8 57.70(14)
B2 B1 B4 B9 -61.41(15)
B3 B1 B4 B9 -98.36(13)
B5 B1 B4 B9 39.40(11)
B6 B1 B4 B9 1.64(16)
B2 B1 B4 B5 -100.80(13)
B3 B1 B4 B5 -137.75(13)
B6 B1 B4 B5 -37.76(12)
B2 B1 B4 B3 36.95(12)
B5 B1 B4 B3 137.75(13)
B6 B1 B4 B3 99.99(13)
C7 B3 B4 C8 31.82(11)
B2 B3 B4 C8 92.92(13)
B1 B3 B4 C8 129.77(13)
C7 B3 B4 B9 2.52(15)
C8 B3 B4 B9 -29.30(11)
B2 B3 B4 B9 63.62(15)
B1 B3 B4 B9 100.47(13)
C7 B3 B4 B5 -59.83(15)
C8 B3 B4 B5 -91.65(13)
B2 B3 B4 B5 1.28(16)
B1 B3 B4 B5 38.12(12)
C7 B3 B4 B1 -97.95(13)
C8 B3 B4 B1 -129.77(13)
B2 B3 B4 B1 -36.84(12)
C8 B4 B5 B9 36.82(11)
B1 B4 B5 B9 135.05(13)
B3 B4 B5 B9 97.28(13)
C8 B4 B5 B1 -98.24(12)
B9 B4 B5 B1 -135.05(13)
B3 B4 B5 B1 -37.78(12)
C8 B4 B5 B10 3.23(16)
B9 B4 B5 B10 -33.59(12)
B1 B4 B5 B10 101.47(14)
B3 B4 B5 B10 63.69(16)
C8 B4 B5 B6 -60.35(14)
B9 B4 B5 B6 -97.16(13)
B1 B4 B5 B6 37.89(12)
B3 B4 B5 B6 0.11(16)
B2 B1 B5 B9 61.01(15)
B4 B1 B5 B9 -39.69(12)
B3 B1 B5 B9 -2.01(16)
B6 B1 B5 B9 98.18(13)
B2 B1 B5 B4 100.70(13)
B3 B1 B5 B4 37.67(12)
B6 B1 B5 B4 137.87(13)
B2 B1 B5 B10 -2.71(17)
B4 B1 B5 B10 -103.41(13)
B3 B1 B5 B10 -65.73(15)
B6 B1 B5 B10 34.46(12)
B2 B1 B5 B6 -37.17(12)
B4 B1 B5 B6 -137.87(13)
B3 B1 B5 B6 -100.20(13)
C7 B2 B6 B10 0.22(16)
B1 B2 B6 B10 -99.80(14)
B3 B2 B6 B10 -61.08(16)
B11 B2 B6 B10 37.85(12)
C7 B2 B6 B11 -37.63(11)
B1 B2 B6 B11 -137.65(13)
B3 B2 B6 B11 -98.93(13)
C7 B2 B6 B5 63.55(14)
B1 B2 B6 B5 -36.47(12)
B3 B2 B6 B5 2.25(16)
B11 B2 B6 B5 101.18(13)
C7 B2 B6 B1 100.02(13)
B3 B2 B6 B1 38.72(12)
B11 B2 B6 B1 137.65(13)
B9 B5 B6 B2 -64.38(15)
B4 B5 B6 B2 -1.43(16)
B1 B5 B6 B2 36.23(12)
B10 B5 B6 B2 -105.66(13)
B9 B5 B6 B10 41.28(12)
B4 B5 B6 B10 104.23(13)
B1 B5 B6 B10 141.90(13)
B9 B5 B6 B11 -0.64(16)
B4 B5 B6 B11 62.31(15)
B1 B5 B6 B11 99.98(13)
B10 B5 B6 B11 -41.92(12)
B9 B5 B6 B1 -100.62(13)
B4 B5 B6 B1 -37.67(12)
B10 B5 B6 B1 -141.90(13)
B4 B1 B6 B2 -101.03(13)
B3 B1 B6 B2 -37.66(12)
B5 B1 B6 B2 -138.31(13)
B2 B1 B6 B10 103.98(14)
B4 B1 B6 B10 2.95(16)
B3 B1 B6 B10 66.32(15)
B5 B1 B6 B10 -34.33(12)
B2 B1 B6 B11 37.96(12)
B4 B1 B6 B11 -63.06(15)
B3 B1 B6 B11 0.31(16)
B5 B1 B6 B11 -100.35(13)
B2 B1 B6 B5 138.31(13)
B4 B1 B6 B5 37.28(11)
B3 B1 B6 B5 100.65(13)
B1 B2 C7 C8 -0.53(17)
B3 B2 C7 C8 41.27(13)
B6 B2 C7 C8 -64.19(16)
B11 B2 C7 C8 -104.21(14)
B1 B2 C7 B11 103.68(13)
B3 B2 C7 B11 145.48(13)
B6 B2 C7 B11 40.01(12)
B1 B2 C7 B3 -41.80(11)
B6 B2 C7 B3 -105.46(13)
B11 B2 C7 B3 -145.48(13)
B2 B3 C7 C8 -137.05(13)
B1 B3 C7 C8 -96.04(13)
B4 B3 C7 C8 -34.23(11)
C8 B3 C7 B11 101.24(15)
B2 B3 C7 B11 -35.81(14)
B1 B3 C7 B11 5.21(17)
B4 B3 C7 B11 67.02(16)
C8 B3 C7 B2 137.05(13)
B1 B3 C7 B2 41.02(11)
B4 B3 C7 B2 102.83(13)
B11 C7 C8 B9 -4.33(19)
B2 C7 C8 B9 66.97(17)
B3 C7 C8 B9 107.52(14)
B11 C7 C8 B3 -111.84(14)
B2 C7 C8 B3 -40.55(12)
B11 C7 C8 B4 -74.45(16)
B2 C7 C8 B4 -3.15(18)
B3 C7 C8 B4 37.40(12)
B2 B3 C8 C7 36.45(11)
B1 B3 C8 C7 97.54(13)
B4 B3 C8 C7 140.53(13)
C7 B3 C8 B9 -105.22(15)
B2 B3 C8 B9 -68.77(16)
B1 B3 C8 B9 -7.68(17)
B4 B3 C8 B9 35.31(13)
C7 B3 C8 B4 -140.53(13)
B2 B3 C8 B4 -104.08(13)
B1 B3 C8 B4 -42.99(11)
B9 B4 C8 C7 106.81(15)
B5 B4 C8 C7 67.33(15)
B1 B4 C8 C7 5.28(16)
B3 B4 C8 C7 -37.63(13)
B5 B4 C8 B9 -39.48(12)
B1 B4 C8 B9 -101.53(13)
B3 B4 C8 B9 -144.44(13)
B9 B4 C8 B3 144.44(13)
B5 B4 C8 B3 104.96(13)
B1 B4 C8 B3 42.91(11)
C7 C8 B9 B5 -63.08(17)
B3 C8 B9 B5 6.63(18)
B4 C8 B9 B5 41.30(12)
C7 C8 B9 B4 -104.38(14)
B3 C8 B9 B4 -34.67(13)
C7 C8 B9 B10 1.47(18)
B3 C8 B9 B10 71.17(17)
B4 C8 B9 B10 105.85(13)
C7 C8 B9 S1 150.21(12)
B3 C8 B9 S1 -140.09(12)
B4 C8 B9 S1 -105.41(13)
C7 C8 B9 S1' 110.8(6)
B3 C8 B9 S1' -179.5(6)
B4 C8 B9 S1' -144.8(6)
B4 B5 B9 C8 -42.15(12)
B1 B5 B9 C8 -2.55(16)
B10 B5 B9 C8 101.39(14)
B6 B5 B9 C8 60.49(15)
B1 B5 B9 B4 39.60(11)
B10 B5 B9 B4 143.53(13)
B6 B5 B9 B4 102.63(13)
B4 B5 B9 B10 -143.53(13)
B1 B5 B9 B10 -103.94(13)
B6 B5 B9 B10 -40.90(11)
B4 B5 B9 S1 100.83(15)
B1 B5 B9 S1 140.43(13)
B10 B5 B9 S1 -115.63(15)
B6 B5 B9 S1 -156.54(12)
B4 B5 B9 S1' 142.6(4)
B1 B5 B9 S1' -177.8(4)
B10 B5 B9 S1' -73.9(4)
B6 B5 B9 S1' -114.8(4)
B5 B4 B9 C8 133.52(13)
B1 B4 B9 C8 93.56(13)
B3 B4 B9 C8 31.03(12)
C8 B4 B9 B5 -133.52(13)
B1 B4 B9 B5 -39.96(11)
B3 B4 B9 B5 -102.50(13)
C8 B4 B9 B10 -99.37(14)
B5 B4 B9 B10 34.16(12)
B1 B4 B9 B10 -5.81(16)
B3 B4 B9 B10 -68.34(15)
C8 B4 B9 S1 108.31(13)
B5 B4 B9 S1 -118.17(13)
B1 B4 B9 S1 -158.13(11)
B3 B4 B9 S1 139.34(11)
C8 B4 B9 S1' 133.0(7)
B5 B4 B9 S1' -93.5(7)
B1 B4 B9 S1' -133.4(7)
B3 B4 B9 S1' 164.0(7)
C1 S1 B9 C8 165.58(14)
C2 S1 B9 C8 -87.39(13)
C1 S1 B9 B5 25.62(16)
C2 S1 B9 B5 132.64(14)
C1 S1 B9 B4 95.77(14)
C2 S1 B9 B4 -157.20(11)
C1 S1 B9 B10 -52.04(16)
C2 S1 B9 B10 54.99(15)
C1 S1 B9 S1' -61.8(6)
C2 S1 B9 S1' 45.2(6)
C1' S1' B9 C8 132(3)
C2' S1' B9 C8 33(3)
C1' S1' B9 B5 -54(3)
C2' S1' B9 B5 -153(3)
C1' S1' B9 B4 21(3)
C2' S1' B9 B4 -78(3)
C1' S1' B9 B10 -112(3)
C2' S1' B9 B10 149(3)
C1' S1' B9 S1 61(3)
C2' S1' B9 S1 -39(3)
C8 B9 B10 B6 -58.94(16)
B5 B9 B10 B6 41.33(12)
B4 B9 B10 B6 7.48(16)
S1 B9 B10 B6 156.06(12)
S1' B9 B10 B6 161.9(4)
C8 B9 B10 B5 -100.27(14)
B4 B9 B10 B5 -33.85(12)
S1 B9 B10 B5 114.73(15)
S1' B9 B10 B5 120.6(4)
C8 B9 B10 B11 1.54(16)
B5 B9 B10 B11 101.81(13)
B4 B9 B10 B11 67.96(15)
S1 B9 B10 B11 -143.46(13)
S1' B9 B10 B11 -137.6(4)
B2 B6 B10 B9 56.59(16)
B11 B6 B10 B9 93.75(13)
B5 B6 B10 B9 -40.25(11)
B1 B6 B10 B9 -6.19(16)
B2 B6 B10 B5 96.83(14)
B11 B6 B10 B5 133.99(13)
B1 B6 B10 B5 34.06(12)
B2 B6 B10 B11 -37.16(12)
B5 B6 B10 B11 -133.99(13)
B1 B6 B10 B11 -99.94(13)
B4 B5 B10 B9 33.53(12)
B1 B5 B10 B9 97.98(13)
B6 B5 B10 B9 132.80(13)
B9 B5 B10 B6 -132.80(13)
B4 B5 B10 B6 -99.27(14)
B1 B5 B10 B6 -34.82(12)
B9 B5 B10 B11 -93.00(13)
B4 B5 B10 B11 -59.48(16)
B1 B5 B10 B11 4.98(16)
B6 B5 B10 B11 39.80(11)
C8 C7 B11 B6 65.79(15)
B2 C7 B11 B6 -39.62(12)
B3 C7 B11 B6 -5.00(18)
C8 C7 B11 B2 105.41(14)
B3 C7 B11 B2 34.62(13)
C8 C7 B11 B10 5.02(17)
B2 C7 B11 B10 -100.39(13)
B3 C7 B11 B10 -65.76(16)
B2 B6 B11 C7 39.55(12)
B10 B6 B11 C7 -100.30(13)
B5 B6 B11 C7 -59.65(15)
B1 B6 B11 C7 2.56(16)
B10 B6 B11 B2 -139.85(13)
B5 B6 B11 B2 -99.20(13)
B1 B6 B11 B2 -36.99(12)
B2 B6 B11 B10 139.85(13)
B5 B6 B11 B10 40.65(11)
B1 B6 B11 B10 102.86(13)
B1 B2 B11 C7 -94.75(13)
B3 B2 B11 C7 -30.55(12)
B6 B2 B11 C7 -133.72(13)
C7 B2 B11 B6 133.72(13)
B1 B2 B11 B6 38.97(12)
B3 B2 B11 B6 103.17(14)
C7 B2 B11 B10 98.63(13)
B1 B2 B11 B10 3.88(17)
B3 B2 B11 B10 68.08(15)
B6 B2 B11 B10 -35.09(12)
B9 B10 B11 C7 -3.82(15)
B6 B10 B11 C7 96.79(13)
B5 B10 B11 C7 56.20(15)
B9 B10 B11 B6 -100.60(13)
B5 B10 B11 B6 -40.59(12)
B9 B10 B11 B2 -65.35(15)
B6 B10 B11 B2 35.25(12)
B5 B10 B11 B2 -5.34(16)
C4 O1 C3 C2 -175.13(14)
C4 O1 C3 C2' -131.9(15)
S1 C2 C3 O1 63.10(16)
S1 C2 C3 C2' -31(4)
S1' C2' C3 O1 -63(4)
S1' C2' C3 C2 36.0(10)
C3 O1 C4 C5 172.93(15)
